data_4060434
loop_
_publ_author_name
'J. D\'iez'
'M. P. Gamasa'
'J. Gimeno'
'E. Lastra'
'A. Villar'

_publ_section_title
;
 Intramolecular [2+2] Cycloaddition of Allyl C=C and Allenylidene C\a=C\b
 Bond: Formation and Deprotonation of Cyclobutylidene Rings
;
_journal_name_full Organometallics
_journal_paper_doi 10.1021/om049172l
_journal_year 2005
_chemical_formula_moiety 'C57 H45 P2 Ru, C32 H12 B F24, C5 H12'
_chemical_formula_sum 'C94 H69 B F24 P2 Ru'
_chemical_formula_weight 1828.31
_space_group_IT_number 14
_symmetry_cell_setting monoclinic
_symmetry_space_group_name_Hall '-P 2ybc'
_symmetry_space_group_name_H-M 'P 1 21/c 1'
_cell_angle_alpha 90.00
_cell_angle_beta 99.0630(10)
_cell_angle_gamma 90.00
_cell_formula_units_Z 4
_cell_length_a 13.28880(10)
_cell_length_b 24.3673(2)
_cell_length_c 25.4806(2)
_cell_measurement_temperature 100(2)
_cell_volume 8147.92(11)
_diffrn_ambient_temperature 100(2)
_exptl_crystal_density_diffrn 1.490
_cod_depositor_comments
;
The following automatic conversions were performed:
'_symmetry_cell_setting' value 'Monoclinic' changed to 'monoclinic'
according to '/home/saulius/struct/CIF-dictionaries/cif_core.dic'
dictionary named 'cif_core.dic' version 2.4.1 from 2010-06-29.

Automatic conversion script
Id: cif_fix_enum 1527 2010-12-29 10:47:43Z saulius 
;
_cod_original_sg_symbol_H-M 'P 21/c'
_cod_database_code 4060434

loop_
_symmetry_equiv_pos_as_xyz
'x, y, z'
'-x, y+1/2, -z+1/2'
'-x, -y, -z'
'x, -y-1/2, z-1/2'

loop_
_atom_site_label
_atom_site_type_symbol
_atom_site_fract_x
_atom_site_fract_y
_atom_site_fract_z
_atom_site_U_iso_or_equiv
_atom_site_adp_type
_atom_site_occupancy
_atom_site_symmetry_multiplicity
_atom_site_calc_flag
_atom_site_refinement_flags
_atom_site_disorder_assembly
_atom_site_disorder_group
Ru1 Ru 0.437345(13) 0.298825(7) 0.522769(7) 0.01429(6) Uani 1 1 d . . .
P1 P 0.48904(5) 0.26531(2) 0.60991(2) 0.01516(12) Uani 1 1 d . . .
P2 P 0.37369(5) 0.21523(2) 0.48895(2) 0.01606(13) Uani 1 1 d . . .
C1 C 0.47724(19) 0.33213(11) 0.44767(10) 0.0202(5) Uani 1 1 d . . .
C2 C 0.4440(2) 0.37578(10) 0.47769(10) 0.0199(5) Uani 1 1 d . . .
C3 C 0.5141(2) 0.38206(10) 0.52518(10) 0.0201(5) Uani 1 1 d . . .
C4 C 0.59970(19) 0.34628(10) 0.52195(9) 0.0186(5) Uani 1 1 d . . .
C5 C 0.57759(19) 0.31536(10) 0.47386(9) 0.0193(5) Uani 1 1 d . . .
C6 C 0.6520(2) 0.27974(11) 0.45846(11) 0.0228(5) Uani 1 1 d . . .
C7 C 0.7448(2) 0.27636(11) 0.49005(11) 0.0244(5) Uani 1 1 d . . .
C8 C 0.7665(2) 0.30662(11) 0.53818(11) 0.0243(5) Uani 1 1 d . . .
C9 C 0.6958(2) 0.34077(10) 0.55461(10) 0.0213(5) Uani 1 1 d . . .
C10 C 0.57437(19) 0.20613(9) 0.61616(10) 0.0177(5) Uani 1 1 d . . .
C11 C 0.63092(19) 0.19660(10) 0.57540(10) 0.0190(5) Uani 1 1 d . . .
C12 C 0.7025(2) 0.15462(11) 0.57958(11) 0.0237(5) Uani 1 1 d . . .
C13 C 0.7172(2) 0.12161(11) 0.62447(11) 0.0261(6) Uani 1 1 d . . .
C14 C 0.6621(2) 0.13107(11) 0.66542(11) 0.0244(5) Uani 1 1 d . . .
C15 C 0.5922(2) 0.17334(10) 0.66174(10) 0.0211(5) Uani 1 1 d . . .
C16 C 0.56624(19) 0.31610(10) 0.65228(9) 0.0179(5) Uani 1 1 d . . .
C17 C 0.6623(2) 0.30337(10) 0.68046(10) 0.0216(5) Uani 1 1 d . . .
C18 C 0.7195(2) 0.34334(11) 0.71075(11) 0.0256(6) Uani 1 1 d . . .
C19 C 0.6819(2) 0.39606(11) 0.71372(11) 0.0265(6) Uani 1 1 d . . .
C20 C 0.5864(2) 0.40900(11) 0.68589(11) 0.0238(5) Uani 1 1 d . . .
C21 C 0.5295(2) 0.36960(10) 0.65516(10) 0.0196(5) Uani 1 1 d . . .
C22 C 0.38885(18) 0.24687(10) 0.64941(9) 0.0177(5) Uani 1 1 d . . .
C23 C 0.3356(2) 0.28817(11) 0.67148(10) 0.0211(5) Uani 1 1 d . . .
C24 C 0.2552(2) 0.27533(11) 0.69811(10) 0.0247(5) Uani 1 1 d . . .
C25 C 0.2257(2) 0.22118(12) 0.70279(10) 0.0249(5) Uani 1 1 d . . .
C26 C 0.2779(2) 0.17981(11) 0.68110(10) 0.0237(5) Uani 1 1 d . . .
C27 C 0.3588(2) 0.19258(11) 0.65475(10) 0.0207(5) Uani 1 1 d . . .
C28 C 0.45269(19) 0.15462(10) 0.48824(10) 0.0197(5) Uani 1 1 d . . .
C29 C 0.4523(2) 0.11155(11) 0.52423(10) 0.0226(5) Uani 1 1 d . . .
C30 C 0.5187(2) 0.06768(11) 0.52292(13) 0.0311(6) Uani 1 1 d . . .
C31 C 0.5840(2) 0.06623(12) 0.48573(14) 0.0360(7) Uani 1 1 d . . .
C32 C 0.5844(2) 0.10866(12) 0.44965(13) 0.0324(6) Uani 1 1 d . . .
C33 C 0.5191(2) 0.15285(11) 0.45080(11) 0.0254(6) Uani 1 1 d . . .
C34 C 0.30142(19) 0.21514(11) 0.42098(10) 0.0201(5) Uani 1 1 d . . .
C35 C 0.2715(2) 0.16463(12) 0.39712(11) 0.0252(6) Uani 1 1 d . . .
C36 C 0.2032(2) 0.16271(13) 0.35011(11) 0.0312(6) Uani 1 1 d . . .
C37 C 0.1637(2) 0.21102(13) 0.32632(11) 0.0314(6) Uani 1 1 d . . .
C38 C 0.1937(2) 0.26109(13) 0.34900(11) 0.0287(6) Uani 1 1 d . . .
C39 C 0.2622(2) 0.26309(11) 0.39643(10) 0.0231(5) Uani 1 1 d . . .
C40 C 0.2703(2) 0.19919(10) 0.52655(10) 0.0183(5) Uani 1 1 d . . .
C41 C 0.22817(19) 0.25477(10) 0.54036(9) 0.0181(5) Uani 1 1 d . . .
C42 C 0.1421(2) 0.28356(10) 0.50170(10) 0.0200(5) Uani 1 1 d . . .
C43 C 0.20611(19) 0.33586(10) 0.50833(9) 0.0192(5) Uani 1 1 d . . .
C44 C 0.29719(19) 0.30389(10) 0.53151(9) 0.0175(5) Uani 1 1 d . . .
C45 C 0.17788(19) 0.38857(10) 0.49744(10) 0.0198(5) Uani 1 1 d . . .
C46 C 0.0843(2) 0.40558(11) 0.46153(10) 0.0235(5) Uani 1 1 d . . .
C47 C 0.0074(2) 0.37516(12) 0.43189(11) 0.0281(6) Uani 1 1 d . . .
C48 C -0.0696(2) 0.40241(14) 0.39861(12) 0.0339(7) Uani 1 1 d . . .
C49 C -0.0696(3) 0.45888(14) 0.39426(12) 0.0382(7) Uani 1 1 d . . .
C50 C 0.0075(2) 0.49002(13) 0.42353(12) 0.0345(7) Uani 1 1 d . . .
C51 C 0.0844(2) 0.46325(11) 0.45703(10) 0.0257(6) Uani 1 1 d . . .
C52 C 0.1743(2) 0.48487(11) 0.49180(11) 0.0253(6) Uani 1 1 d . . .
C53 C 0.2065(2) 0.53800(12) 0.50366(12) 0.0326(6) Uani 1 1 d . . .
C54 C 0.2926(3) 0.54625(12) 0.54138(13) 0.0353(7) Uani 1 1 d . . .
C55 C 0.3446(2) 0.50243(12) 0.56786(12) 0.0311(6) Uani 1 1 d . . .
C56 C 0.3129(2) 0.44872(11) 0.55585(11) 0.0261(6) Uani 1 1 d . . .
C57 C 0.2293(2) 0.44000(10) 0.51690(10) 0.0225(5) Uani 1 1 d . . .
C58 C 1.01680(17) 0.92748(10) 0.31036(9) 0.0160(5) Uani 1 1 d . . .
C59 C 0.99982(18) 0.89921(10) 0.35593(10) 0.0171(5) Uani 1 1 d . . .
C60 C 1.02131(18) 0.84372(10) 0.36315(9) 0.0177(5) Uani 1 1 d . . .
C61 C 1.05902(19) 0.81330(10) 0.32446(10) 0.0187(5) Uani 1 1 d . . .
C62 C 1.07369(18) 0.84003(10) 0.27843(9) 0.0185(5) Uani 1 1 d . . .
C63 C 1.05362(18) 0.89589(10) 0.27154(9) 0.0169(5) Uani 1 1 d . . .
C64 C 1.0041(2) 0.81703(10) 0.41380(10) 0.0227(5) Uani 1 1 d . . .
C65 C 1.1103(2) 0.80862(11) 0.23436(10) 0.0236(5) Uani 1 1 d . . .
C66 C 1.04207(19) 1.02249(9) 0.25779(9) 0.0168(5) Uani 1 1 d . . .
C67 C 1.14745(19) 1.01522(10) 0.26052(10) 0.0189(5) Uani 1 1 d . . .
C68 C 1.2033(2) 1.04337(10) 0.22746(10) 0.0217(5) Uani 1 1 d . . .
C69 C 1.1565(2) 1.08049(10) 0.19020(10) 0.0220(5) Uani 1 1 d . . .
C70 C 1.0531(2) 1.08945(10) 0.18780(10) 0.0216(5) Uani 1 1 d . . .
C71 C 0.9970(2) 1.06058(10) 0.22059(10) 0.0189(5) Uani 1 1 d . . .
C72 C 1.3154(2) 1.03322(13) 0.23213(12) 0.0328(6) Uani 1 1 d . . .
C73 C 1.0000(2) 1.13158(12) 0.15055(11) 0.0297(6) Uani 1 1 d . . .
C74 C 0.99968(18) 1.02970(10) 0.35382(9) 0.0167(5) Uani 1 1 d . . .
C75 C 1.06768(19) 1.01724(10) 0.39960(9) 0.0179(5) Uani 1 1 d . . .
C76 C 1.08088(19) 1.05165(10) 0.44399(10) 0.0203(5) Uani 1 1 d . . .
C77 C 1.0286(2) 1.10074(10) 0.44359(10) 0.0208(5) Uani 1 1 d . . .
C78 C 0.96301(19) 1.11500(10) 0.39781(10) 0.0198(5) Uani 1 1 d . . .
C79 C 0.94862(19) 1.08013(10) 0.35409(10) 0.0183(5) Uani 1 1 d . . .
C80 C 1.1535(2) 1.03500(11) 0.49238(10) 0.0261(6) Uani 1 1 d . . .
C81 C 0.9037(2) 1.16751(11) 0.39663(11) 0.0265(6) Uani 1 1 d . . .
C82 C 0.85823(18) 0.98450(9) 0.27845(9) 0.0168(5) Uani 1 1 d . . .
C83 C 0.78597(19) 0.98654(10) 0.31282(10) 0.0178(5) Uani 1 1 d . . .
C84 C 0.68346(19) 0.97379(10) 0.29601(10) 0.0199(5) Uani 1 1 d . . .
C85 C 0.6491(2) 0.95872(10) 0.24389(11) 0.0226(5) Uani 1 1 d . . .
C86 C 0.7194(2) 0.95653(11) 0.20911(10) 0.0240(5) Uani 1 1 d . . .
C87 C 0.8220(2) 0.96864(10) 0.22608(10) 0.0204(5) Uani 1 1 d . . .
C88 C 0.6104(2) 0.97766(12) 0.33499(11) 0.0278(6) Uani 1 1 d . . .
C89 C 0.6855(2) 0.93974(15) 0.15251(13) 0.0407(8) Uani 1 1 d . . .
C90 C 0.5220(7) 0.3196(3) 0.8018(2) 0.123(3) Uani 1 1 d . . .
H90A H 0.5720 0.3273 0.8335 0.185 Uiso 1 1 calc R . .
H90B H 0.4755 0.3508 0.7944 0.185 Uiso 1 1 calc R . .
H90C H 0.5575 0.3135 0.7714 0.185 Uiso 1 1 calc R . .
C91 C 0.4647(4) 0.2713(3) 0.81072(19) 0.0892(18) Uani 1 1 d . . .
H91A H 0.4090 0.2821 0.8302 0.107 Uiso 1 1 calc R . .
H91B H 0.4331 0.2565 0.7758 0.107 Uiso 1 1 calc R . .
C92 C 0.5204(3) 0.23031(19) 0.83869(12) 0.0526(10) Uani 1 1 d . . .
H92A H 0.5732 0.2472 0.8655 0.063 Uiso 1 1 calc R . .
H92B H 0.4746 0.2088 0.8580 0.063 Uiso 1 1 calc R . .
C93 C 0.5929(7) 0.1466(3) 0.8243(4) 0.166(5) Uani 1 1 d . . .
H93A H 0.6477 0.1488 0.8549 0.249 Uiso 1 1 calc R . .
H93B H 0.6170 0.1265 0.7954 0.249 Uiso 1 1 calc R . .
H93C H 0.5342 0.1275 0.8347 0.249 Uiso 1 1 calc R . .
B1 B 0.9806(2) 0.99141(11) 0.30013(10) 0.0164(5) Uani 1 1 d . . .
F1 F 1.07394(13) 0.83179(9) 0.45528(6) 0.0413(4) Uani 1 1 d . . .
F2 F 0.91447(12) 0.83107(6) 0.42772(6) 0.0276(3) Uani 1 1 d . . .
F3 F 1.00560(17) 0.76237(7) 0.41159(8) 0.0476(5) Uani 1 1 d . . .
F4 F 1.03939(14) 0.80424(8) 0.19164(7) 0.0381(4) Uani 1 1 d . . .
F5 F 1.1427(2) 0.75879(8) 0.24866(7) 0.0597(7) Uani 1 1 d . . .
F6 F 1.18895(14) 0.83375(9) 0.21668(7) 0.0458(5) Uani 1 1 d . . .
F7 F 1.3371(2) 0.98183(11) 0.2260(2) 0.1226(16) Uani 1 1 d . . .
F8 F 1.35934(17) 1.05905(14) 0.19817(13) 0.0983(12) Uani 1 1 d . . .
F9 F 1.36298(19) 1.0417(2) 0.27911(13) 0.1409(19) Uani 1 1 d . . .
F10 F 1.05064(15) 1.14386(8) 0.11072(7) 0.0442(5) Uani 1 1 d . . .
F11 F 0.98748(18) 1.17856(7) 0.17586(8) 0.0526(5) Uani 1 1 d . . .
F12 F 0.90720(14) 1.11575(8) 0.12792(8) 0.0479(5) Uani 1 1 d . . .
F13 F 1.15358(15) 0.98168(7) 0.50177(7) 0.0448(5) Uani 1 1 d . . .
F14 F 1.24947(15) 1.04714(10) 0.48811(9) 0.0614(7) Uani 1 1 d . . .
F15 F 1.1356(2) 1.05947(11) 0.53634(8) 0.0785(9) Uani 1 1 d . . .
F16 F 0.95566(15) 1.20745(7) 0.42471(8) 0.0441(5) Uani 1 1 d . . .
F17 F 0.81871(15) 1.16180(8) 0.41780(9) 0.0492(5) Uani 1 1 d . . .
F18 F 0.87560(19) 1.18684(8) 0.34781(7) 0.0552(6) Uani 1 1 d . . .
F19 F 0.65146(15) 0.96088(13) 0.38316(8) 0.0709(8) Uani 1 1 d . . .
F20 F 0.57750(17) 1.02831(8) 0.34008(9) 0.0524(5) Uani 1 1 d . . .
F21 F 0.52725(14) 0.94711(9) 0.32121(9) 0.0503(5) Uani 1 1 d . . .
F22 F 0.58832(15) 0.94754(10) 0.13584(8) 0.0550(6) Uani 1 1 d . . .
F23 F 0.7026(4) 0.88937(16) 0.14410(14) 0.172(3) Uani 1 1 d . . .
F24 F 0.7296(3) 0.9678(2) 0.11913(10) 0.155(2) Uani 1 1 d . . .
C94 C 0.5662(8) 0.1957(5) 0.8083(3) 0.171(5) Uani 1 1 d . . .
H94A H 0.5200 0.1919 0.7740 0.206 Uiso 1 1 calc R . .
H94B H 0.6283 0.2145 0.8006 0.206 Uiso 1 1 calc R . .
H17 H 0.693(2) 0.2678(13) 0.6795(11) 0.021(7) Uiso 1 1 d . . .
H79 H 0.904(2) 1.0905(11) 0.3233(11) 0.013(6) Uiso 1 1 d . . .
H40A H 0.297(2) 0.1790(11) 0.5580(11) 0.013(6) Uiso 1 1 d . . .
H42B H 0.134(2) 0.2685(12) 0.4657(12) 0.018(7) Uiso 1 1 d . . .
H27 H 0.394(2) 0.1626(13) 0.6413(12) 0.022(7) Uiso 1 1 d . . .
H71 H 0.927(2) 1.0675(11) 0.2168(11) 0.017(7) Uiso 1 1 d . . .
H59 H 0.972(2) 0.9171(11) 0.3808(11) 0.014(6) Uiso 1 1 d . . .
H69 H 1.195(2) 1.1000(13) 0.1698(12) 0.026(8) Uiso 1 1 d . . .
H21 H 0.465(2) 0.3788(11) 0.6371(11) 0.015(7) Uiso 1 1 d . . .
H2 H 0.386(2) 0.3945(12) 0.4703(11) 0.020(7) Uiso 1 1 d . . .
H83 H 0.807(2) 0.9954(12) 0.3483(13) 0.023(7) Uiso 1 1 d . . .
H61 H 1.073(2) 0.7773(13) 0.3290(11) 0.020(7) Uiso 1 1 d . . .
H1 H 0.448(2) 0.3200(13) 0.4157(13) 0.026(8) Uiso 1 1 d . . .
H42A H 0.077(3) 0.2868(12) 0.5143(12) 0.025(8) Uiso 1 1 d . . .
H23 H 0.355(2) 0.3254(13) 0.6688(11) 0.018(7) Uiso 1 1 d . . .
H41 H 0.211(2) 0.2542(11) 0.5771(11) 0.016(7) Uiso 1 1 d . . .
H20 H 0.560(2) 0.4437(13) 0.6884(12) 0.025(8) Uiso 1 1 d . . .
H67 H 1.182(2) 0.9908(12) 0.2843(12) 0.021(7) Uiso 1 1 d . . .
H9 H 0.710(2) 0.3608(13) 0.5850(13) 0.027(8) Uiso 1 1 d . . .
H6 H 0.641(2) 0.2614(13) 0.4274(13) 0.026(8) Uiso 1 1 d . . .
H77 H 1.036(2) 1.1232(12) 0.4732(12) 0.019(7) Uiso 1 1 d . . .
H75 H 1.105(2) 0.9845(12) 0.4031(11) 0.018(7) Uiso 1 1 d . . .
H40B H 0.220(2) 0.1779(13) 0.5059(13) 0.028(8) Uiso 1 1 d . . .
H33 H 0.519(2) 0.1842(12) 0.4256(12) 0.019(7) Uiso 1 1 d . . .
H37 H 0.121(3) 0.2106(13) 0.2943(14) 0.028(8) Uiso 1 1 d . . .
H3 H 0.511(2) 0.4091(12) 0.5515(12) 0.019(7) Uiso 1 1 d . . .
H15 H 0.559(2) 0.1811(12) 0.6909(12) 0.024(7) Uiso 1 1 d . . .
H56 H 0.345(2) 0.4192(14) 0.5746(12) 0.028(8) Uiso 1 1 d . . .
H85 H 0.583(3) 0.9510(13) 0.2331(13) 0.031(8) Uiso 1 1 d . . .
H11 H 0.619(2) 0.2189(12) 0.5436(12) 0.018(7) Uiso 1 1 d . . .
H18 H 0.785(3) 0.3325(13) 0.7308(13) 0.033(8) Uiso 1 1 d . . .
H63 H 1.065(2) 0.9112(11) 0.2403(11) 0.015(7) Uiso 1 1 d . . .
H39 H 0.280(2) 0.2976(13) 0.4123(12) 0.024(8) Uiso 1 1 d . . .
H87 H 0.865(3) 0.9650(13) 0.2025(13) 0.028(8) Uiso 1 1 d . . .
H7 H 0.797(2) 0.2524(13) 0.4784(13) 0.030(8) Uiso 1 1 d . . .
H35 H 0.297(2) 0.1312(13) 0.4132(12) 0.026(8) Uiso 1 1 d . . .
H29 H 0.411(2) 0.1124(12) 0.5504(12) 0.020(7) Uiso 1 1 d . . .
H19 H 0.720(2) 0.4229(13) 0.7350(13) 0.028(8) Uiso 1 1 d . . .
H24 H 0.220(3) 0.3053(13) 0.7136(13) 0.031(8) Uiso 1 1 d . . .
H55 H 0.400(3) 0.5094(13) 0.5940(13) 0.030(8) Uiso 1 1 d . . .
H26 H 0.260(2) 0.1439(13) 0.6834(12) 0.024(7) Uiso 1 1 d . . .
H47 H 0.006(3) 0.3376(15) 0.4354(13) 0.033(9) Uiso 1 1 d . . .
H12 H 0.740(2) 0.1490(12) 0.5497(12) 0.023(7) Uiso 1 1 d . . .
H13 H 0.768(2) 0.0918(13) 0.6275(12) 0.026(8) Uiso 1 1 d . . .
H32 H 0.630(3) 0.1052(14) 0.4259(13) 0.034(9) Uiso 1 1 d . . .
H8 H 0.831(3) 0.3031(12) 0.5603(13) 0.027(8) Uiso 1 1 d . . .
H38 H 0.170(3) 0.2957(15) 0.3338(15) 0.044(10) Uiso 1 1 d . . .
H14 H 0.674(3) 0.1089(14) 0.6963(14) 0.034(9) Uiso 1 1 d . . .
H36 H 0.183(3) 0.1293(16) 0.3345(15) 0.043(10) Uiso 1 1 d . . .
H54 H 0.312(3) 0.5813(17) 0.5495(15) 0.048(10) Uiso 1 1 d . . .
H25 H 0.171(3) 0.2109(13) 0.7205(13) 0.031(8) Uiso 1 1 d . . .
H30 H 0.522(3) 0.0380(14) 0.5493(14) 0.036(9) Uiso 1 1 d . . .
H50 H 0.007(2) 0.5311(14) 0.4218(12) 0.030(8) Uiso 1 1 d . . .
H53 H 0.171(3) 0.5666(15) 0.4882(14) 0.038(9) Uiso 1 1 d . . .
H48 H -0.122(3) 0.3817(16) 0.3789(15) 0.048(10) Uiso 1 1 d . . .
H31 H 0.629(3) 0.0351(16) 0.4861(15) 0.047(10) Uiso 1 1 d . . .
H49 H -0.128(3) 0.4741(15) 0.3714(14) 0.043(10) Uiso 1 1 d . . .

loop_
_atom_site_aniso_label
_atom_site_aniso_U_11
_atom_site_aniso_U_22
_atom_site_aniso_U_33
_atom_site_aniso_U_23
_atom_site_aniso_U_13
_atom_site_aniso_U_12
Ru1 0.01551(11) 0.01397(10) 0.01341(10) 0.00040(6) 0.00235(7) -0.00102(6)
P1 0.0173(3) 0.0143(3) 0.0139(3) -0.0004(2) 0.0023(2) -0.0001(2)
P2 0.0174(3) 0.0160(3) 0.0148(3) -0.0009(2) 0.0027(2) -0.0009(2)
C1 0.0223(13) 0.0248(13) 0.0140(12) 0.0046(10) 0.0045(9) -0.0044(10)
C2 0.0197(13) 0.0185(12) 0.0219(12) 0.0083(9) 0.0044(10) 0.0003(10)
C3 0.0243(13) 0.0146(11) 0.0226(12) 0.0021(10) 0.0071(10) -0.0045(9)
C4 0.0211(13) 0.0171(11) 0.0183(12) 0.0019(9) 0.0058(9) -0.0052(9)
C5 0.0206(13) 0.0195(12) 0.0185(12) 0.0030(9) 0.0053(9) -0.0050(10)
C6 0.0255(14) 0.0234(13) 0.0210(13) -0.0033(10) 0.0083(10) -0.0042(10)
C7 0.0229(14) 0.0231(13) 0.0289(14) 0.0005(11) 0.0094(10) -0.0005(10)
C8 0.0199(14) 0.0264(13) 0.0264(14) 0.0026(11) 0.0031(11) -0.0035(10)
C9 0.0223(13) 0.0212(12) 0.0203(12) 0.0002(10) 0.0032(10) -0.0067(10)
C10 0.0171(12) 0.0157(12) 0.0195(12) -0.0032(9) 0.0007(9) -0.0017(9)
C11 0.0186(13) 0.0183(12) 0.0197(12) -0.0023(10) 0.0013(9) -0.0041(9)
C12 0.0189(13) 0.0245(13) 0.0280(14) -0.0060(10) 0.0046(10) -0.0017(10)
C13 0.0192(13) 0.0210(13) 0.0366(15) -0.0041(11) -0.0002(11) 0.0019(10)
C14 0.0223(14) 0.0212(13) 0.0278(14) 0.0050(11) -0.0020(10) -0.0012(10)
C15 0.0223(13) 0.0210(12) 0.0197(12) -0.0006(10) 0.0023(10) -0.0007(10)
C16 0.0211(13) 0.0184(12) 0.0146(11) -0.0007(9) 0.0045(9) -0.0023(9)
C17 0.0237(14) 0.0196(13) 0.0211(13) -0.0001(10) 0.0021(10) 0.0006(10)
C18 0.0216(14) 0.0263(14) 0.0267(13) -0.0018(11) -0.0029(10) -0.0010(11)
C19 0.0284(15) 0.0235(13) 0.0260(13) -0.0060(11) -0.0006(11) -0.0061(11)
C20 0.0280(14) 0.0166(12) 0.0268(13) -0.0026(10) 0.0044(10) -0.0004(10)
C21 0.0197(13) 0.0197(12) 0.0194(12) 0.0001(9) 0.0028(10) -0.0002(10)
C22 0.0187(12) 0.0206(12) 0.0134(11) 0.0010(9) 0.0014(9) 0.0010(9)
C23 0.0236(13) 0.0201(13) 0.0200(12) 0.0003(10) 0.0042(10) 0.0003(10)
C24 0.0243(14) 0.0285(14) 0.0221(13) -0.0015(11) 0.0061(10) 0.0031(11)
C25 0.0224(14) 0.0320(15) 0.0213(13) 0.0029(11) 0.0063(10) -0.0021(11)
C26 0.0254(14) 0.0211(13) 0.0239(13) 0.0038(10) 0.0016(10) -0.0043(11)
C27 0.0234(13) 0.0203(12) 0.0178(12) -0.0002(9) 0.0014(10) 0.0009(10)
C28 0.0185(12) 0.0171(12) 0.0224(12) -0.0061(9) -0.0004(9) -0.0021(9)
C29 0.0219(13) 0.0191(13) 0.0258(13) -0.0034(10) -0.0001(10) -0.0017(10)
C30 0.0291(15) 0.0190(13) 0.0423(17) -0.0030(12) -0.0032(12) -0.0014(11)
C31 0.0269(15) 0.0247(15) 0.0542(19) -0.0144(13) 0.0001(13) 0.0046(12)
C32 0.0252(15) 0.0323(16) 0.0408(17) -0.0149(13) 0.0084(12) -0.0004(12)
C33 0.0231(14) 0.0268(14) 0.0261(13) -0.0085(11) 0.0034(10) -0.0033(11)
C34 0.0162(12) 0.0273(13) 0.0171(12) -0.0023(10) 0.0035(9) -0.0033(10)
C35 0.0253(14) 0.0265(14) 0.0235(13) -0.0040(11) 0.0036(10) -0.0030(11)
C36 0.0302(16) 0.0376(17) 0.0255(14) -0.0095(12) 0.0034(11) -0.0092(12)
C37 0.0235(15) 0.0512(18) 0.0181(13) -0.0029(12) -0.0010(11) -0.0063(13)
C38 0.0237(14) 0.0390(17) 0.0229(13) 0.0063(12) 0.0023(10) -0.0006(12)
C39 0.0220(13) 0.0282(14) 0.0193(12) -0.0002(10) 0.0043(10) -0.0037(11)
C40 0.0190(13) 0.0169(12) 0.0193(12) -0.0002(9) 0.0037(10) -0.0024(9)
C41 0.0185(12) 0.0186(12) 0.0176(12) -0.0004(9) 0.0042(9) -0.0026(9)
C42 0.0168(13) 0.0212(12) 0.0219(13) 0.0001(10) 0.0027(10) -0.0009(10)
C43 0.0187(13) 0.0212(12) 0.0179(12) -0.0006(9) 0.0032(9) -0.0007(10)
C44 0.0206(13) 0.0174(12) 0.0142(11) -0.0017(9) 0.0024(9) -0.0015(9)
C45 0.0192(13) 0.0221(13) 0.0186(12) -0.0003(9) 0.0045(9) 0.0004(10)
C46 0.0241(14) 0.0269(14) 0.0203(12) 0.0013(10) 0.0061(10) 0.0055(11)
C47 0.0290(15) 0.0284(15) 0.0261(14) -0.0022(11) 0.0016(11) 0.0043(11)
C48 0.0302(16) 0.0430(18) 0.0264(14) -0.0041(13) -0.0025(12) 0.0075(13)
C49 0.0373(18) 0.0459(19) 0.0292(15) 0.0074(13) -0.0018(13) 0.0163(14)
C50 0.0399(18) 0.0329(16) 0.0303(15) 0.0095(12) 0.0047(12) 0.0114(13)
C51 0.0289(15) 0.0259(14) 0.0239(13) 0.0048(10) 0.0087(11) 0.0079(11)
C52 0.0291(15) 0.0218(13) 0.0270(14) 0.0047(10) 0.0108(11) 0.0029(11)
C53 0.0413(18) 0.0204(14) 0.0388(16) 0.0069(12) 0.0142(13) 0.0030(12)
C54 0.0432(18) 0.0209(14) 0.0455(18) -0.0029(13) 0.0184(14) -0.0073(13)
C55 0.0277(15) 0.0298(15) 0.0367(16) -0.0072(12) 0.0083(12) -0.0059(12)
C56 0.0252(14) 0.0230(13) 0.0305(14) 0.0003(11) 0.0058(11) 0.0012(11)
C57 0.0253(14) 0.0204(13) 0.0231(13) 0.0023(10) 0.0080(10) 0.0004(10)
C58 0.0128(11) 0.0163(11) 0.0179(11) -0.0011(9) -0.0007(8) -0.0013(9)
C59 0.0152(12) 0.0176(12) 0.0188(12) -0.0038(9) 0.0040(9) -0.0014(9)
C60 0.0155(12) 0.0178(12) 0.0201(12) 0.0014(9) 0.0035(9) -0.0021(9)
C61 0.0179(12) 0.0141(12) 0.0236(13) -0.0003(10) 0.0016(9) 0.0003(9)
C62 0.0179(12) 0.0194(12) 0.0178(11) -0.0022(9) 0.0014(9) 0.0005(9)
C63 0.0173(12) 0.0181(12) 0.0150(11) 0.0008(9) 0.0011(9) -0.0003(9)
C64 0.0245(14) 0.0189(12) 0.0263(13) 0.0027(10) 0.0091(10) 0.0017(10)
C65 0.0286(14) 0.0215(12) 0.0203(13) -0.0018(10) 0.0023(10) 0.0056(10)
C66 0.0206(13) 0.0136(11) 0.0159(11) -0.0030(9) 0.0020(9) -0.0014(9)
C67 0.0212(13) 0.0158(11) 0.0188(12) 0.0016(9) -0.0001(9) 0.0002(10)
C68 0.0214(13) 0.0201(12) 0.0237(13) -0.0006(10) 0.0032(10) -0.0018(10)
C69 0.0259(14) 0.0174(12) 0.0235(13) 0.0023(10) 0.0061(10) -0.0030(10)
C70 0.0306(14) 0.0154(12) 0.0190(12) 0.0016(9) 0.0041(10) 0.0030(10)
C71 0.0200(14) 0.0162(12) 0.0205(12) -0.0016(9) 0.0028(9) 0.0015(9)
C72 0.0210(15) 0.0374(17) 0.0399(16) 0.0137(13) 0.0042(12) -0.0008(12)
C73 0.0354(16) 0.0267(14) 0.0289(14) 0.0094(11) 0.0104(12) 0.0075(12)
C74 0.0164(12) 0.0162(11) 0.0185(12) -0.0007(9) 0.0056(9) -0.0030(9)
C75 0.0177(12) 0.0165(12) 0.0195(12) -0.0012(9) 0.0031(9) -0.0002(9)
C76 0.0190(13) 0.0213(12) 0.0201(12) -0.0007(10) 0.0015(9) -0.0021(10)
C77 0.0245(14) 0.0194(12) 0.0187(12) -0.0057(10) 0.0045(10) -0.0045(10)
C78 0.0211(13) 0.0164(12) 0.0227(12) -0.0009(9) 0.0056(10) -0.0014(9)
C79 0.0187(12) 0.0170(12) 0.0186(12) 0.0001(9) 0.0015(9) -0.0008(9)
C80 0.0289(15) 0.0243(13) 0.0229(13) -0.0046(10) -0.0025(11) 0.0000(11)
C81 0.0318(15) 0.0211(13) 0.0257(13) -0.0053(10) 0.0015(11) 0.0039(11)
C82 0.0196(12) 0.0100(10) 0.0200(12) 0.0004(9) 0.0005(9) 0.0019(9)
C83 0.0210(13) 0.0143(11) 0.0173(12) 0.0021(9) 0.0003(9) 0.0000(9)
C84 0.0184(13) 0.0149(11) 0.0260(13) 0.0055(9) 0.0022(10) 0.0010(9)
C85 0.0179(13) 0.0165(12) 0.0312(14) 0.0005(10) -0.0026(10) -0.0012(10)
C86 0.0240(14) 0.0209(13) 0.0252(13) -0.0052(10) -0.0021(10) 0.0010(10)
C87 0.0188(13) 0.0196(12) 0.0225(13) -0.0037(10) 0.0021(10) 0.0015(10)
C88 0.0204(14) 0.0353(15) 0.0273(14) 0.0061(11) 0.0022(10) -0.0028(11)
C89 0.0266(16) 0.061(2) 0.0322(16) -0.0225(15) -0.0036(12) 0.0025(14)
C90 0.199(8) 0.121(5) 0.062(3) -0.014(3) 0.058(4) -0.065(5)
C91 0.075(3) 0.141(5) 0.048(3) 0.029(3) 0.000(2) -0.012(3)
C92 0.0361(19) 0.105(3) 0.0170(15) 0.0177(17) 0.0040(13) 0.0091(19)
C93 0.172(8) 0.135(6) 0.236(10) -0.128(7) 0.175(8) -0.094(6)
B1 0.0184(14) 0.0147(13) 0.0158(12) 0.0000(10) 0.0014(10) 0.0006(10)
F1 0.0296(9) 0.0714(13) 0.0221(8) 0.0142(8) 0.0021(7) -0.0076(8)
F2 0.0252(8) 0.0293(8) 0.0315(8) 0.0038(6) 0.0145(6) -0.0014(6)
F3 0.0856(15) 0.0187(8) 0.0489(11) 0.0115(7) 0.0430(11) 0.0104(9)
F4 0.0362(10) 0.0505(11) 0.0252(9) -0.0160(7) -0.0027(7) 0.0057(8)
F5 0.118(2) 0.0334(10) 0.0308(10) 0.0041(8) 0.0217(11) 0.0415(12)
F6 0.0355(10) 0.0634(13) 0.0429(10) -0.0215(9) 0.0197(8) -0.0065(9)
F7 0.0447(15) 0.0553(16) 0.282(5) 0.045(2) 0.068(2) 0.0220(12)
F8 0.0315(12) 0.142(3) 0.128(2) 0.094(2) 0.0351(14) 0.0187(14)
F9 0.0255(14) 0.309(6) 0.082(2) -0.037(3) -0.0120(13) 0.016(2)
F10 0.0529(12) 0.0460(11) 0.0375(10) 0.0258(8) 0.0188(8) 0.0152(9)
F11 0.0875(16) 0.0240(9) 0.0486(11) 0.0093(8) 0.0181(11) 0.0247(10)
F12 0.0362(10) 0.0536(12) 0.0499(11) 0.0267(9) -0.0055(8) 0.0082(9)
F13 0.0568(12) 0.0305(9) 0.0386(10) 0.0114(8) -0.0185(8) -0.0082(8)
F14 0.0278(10) 0.0761(15) 0.0713(14) 0.0363(12) -0.0204(9) -0.0150(10)
F15 0.105(2) 0.0967(19) 0.0238(10) -0.0219(11) -0.0206(11) 0.0649(16)
F16 0.0476(11) 0.0201(8) 0.0610(12) -0.0153(8) -0.0028(9) 0.0026(7)
F17 0.0362(11) 0.0354(10) 0.0808(15) -0.0048(9) 0.0237(10) 0.0112(8)
F18 0.1013(18) 0.0315(10) 0.0296(9) 0.0010(8) 0.0004(10) 0.0336(11)
F19 0.0300(11) 0.150(2) 0.0354(11) 0.0402(13) 0.0117(8) 0.0088(12)
F20 0.0586(13) 0.0414(11) 0.0667(14) -0.0101(10) 0.0395(11) 0.0008(9)
F21 0.0305(10) 0.0585(13) 0.0663(13) -0.0065(10) 0.0208(9) -0.0197(9)
F22 0.0385(11) 0.0844(16) 0.0356(10) -0.0181(10) -0.0141(8) 0.0107(10)
F23 0.223(4) 0.127(3) 0.116(3) -0.105(2) -0.123(3) 0.131(3)
F24 0.102(2) 0.340(7) 0.0263(13) -0.047(2) 0.0176(14) -0.124(3)
C94 0.155(8) 0.313(15) 0.054(4) 0.063(6) 0.040(4) 0.090(9)

loop_
_geom_bond_atom_site_label_1
_geom_bond_atom_site_label_2
_geom_bond_distance
_geom_bond_site_symmetry_2
_geom_bond_publ_flag
Ru1 C44 1.914(3) . ?
Ru1 C2 2.208(2) . ?
Ru1 C1 2.218(2) . ?
Ru1 C3 2.267(2) . ?
Ru1 P2 2.3191(6) . ?
Ru1 P1 2.3639(6) . ?
Ru1 C5 2.433(2) . ?
Ru1 C4 2.451(2) . ?
P1 C10 1.826(2) . ?
P1 C16 1.844(2) . ?
P1 C22 1.847(2) . ?
P2 C28 1.814(3) . ?
P2 C40 1.837(3) . ?
P2 C34 1.843(3) . ?
C1 C2 1.421(4) . ?
C1 C5 1.453(4) . ?
C2 C3 1.414(4) . ?
C3 C4 1.446(4) . ?
C4 C9 1.417(4) . ?
C4 C5 1.429(3) . ?
C5 C6 1.417(4) . ?
C6 C7 1.365(4) . ?
C7 C8 1.421(4) . ?
C8 C9 1.369(4) . ?
C10 C11 1.394(4) . ?
C10 C15 1.399(4) . ?
C11 C12 1.389(4) . ?
C12 C13 1.387(4) . ?
C13 C14 1.386(4) . ?
C14 C15 1.380(4) . ?
C16 C17 1.398(4) . ?
C16 C21 1.398(4) . ?
C17 C18 1.392(4) . ?
C18 C19 1.385(4) . ?
C19 C20 1.389(4) . ?
C20 C21 1.385(4) . ?
C22 C27 1.395(4) . ?
C22 C23 1.398(3) . ?
C23 C24 1.389(4) . ?
C24 C25 1.387(4) . ?
C25 C26 1.386(4) . ?
C26 C27 1.390(4) . ?
C28 C29 1.394(4) . ?
C28 C33 1.398(4) . ?
C29 C30 1.390(4) . ?
C30 C31 1.383(5) . ?
C31 C32 1.384(5) . ?
C32 C33 1.387(4) . ?
C34 C39 1.388(4) . ?
C34 C35 1.402(4) . ?
C35 C36 1.385(4) . ?
C36 C37 1.389(5) . ?
C37 C38 1.382(4) . ?
C38 C39 1.394(4) . ?
C40 C41 1.528(3) . ?
C41 C44 1.546(3) . ?
C41 C42 1.555(3) . ?
C42 C43 1.527(3) . ?
C43 C45 1.354(4) . ?
C43 C44 1.482(3) . ?
C45 C57 1.475(4) . ?
C45 C46 1.482(4) . ?
C46 C47 1.386(4) . ?
C46 C51 1.410(4) . ?
C47 C48 1.391(4) . ?
C48 C49 1.381(5) . ?
C49 C50 1.393(5) . ?
C50 C51 1.387(4) . ?
C51 C52 1.469(4) . ?
C52 C53 1.382(4) . ?
C52 C57 1.411(4) . ?
C53 C54 1.388(5) . ?
C54 C55 1.388(5) . ?
C55 C56 1.394(4) . ?
C56 C57 1.385(4) . ?
C58 C59 1.399(3) . ?
C58 C63 1.401(3) . ?
C58 B1 1.639(3) . ?
C59 C60 1.388(3) . ?
C60 C61 1.389(3) . ?
C60 C64 1.495(3) . ?
C61 C62 1.382(4) . ?
C62 C63 1.393(3) . ?
C62 C65 1.502(3) . ?
C64 F3 1.334(3) . ?
C64 F2 1.339(3) . ?
C64 F1 1.341(3) . ?
C65 F5 1.320(3) . ?
C65 F4 1.327(3) . ?
C65 F6 1.349(3) . ?
C66 C71 1.393(3) . ?
C66 C67 1.402(4) . ?
C66 B1 1.638(4) . ?
C67 C68 1.389(4) . ?
C68 C69 1.386(4) . ?
C68 C72 1.496(4) . ?
C69 C70 1.383(4) . ?
C70 C71 1.394(4) . ?
C70 C73 1.497(4) . ?
C72 F9 1.279(4) . ?
C72 F8 1.283(4) . ?
C72 F7 1.300(4) . ?
C73 F12 1.333(4) . ?
C73 F11 1.337(3) . ?
C73 F10 1.337(3) . ?
C74 C75 1.392(3) . ?
C74 C79 1.404(3) . ?
C74 B1 1.642(3) . ?
C75 C76 1.397(3) . ?
C76 C77 1.383(4) . ?
C76 C80 1.497(4) . ?
C77 C78 1.386(4) . ?
C78 C79 1.390(3) . ?
C78 C81 1.501(4) . ?
C80 F13 1.321(3) . ?
C80 F15 1.323(3) . ?
C80 F14 1.330(4) . ?
C81 F18 1.328(3) . ?
C81 F17 1.333(3) . ?
C81 F16 1.334(3) . ?
C82 C83 1.399(3) . ?
C82 C87 1.400(3) . ?
C82 B1 1.642(4) . ?
C83 C84 1.397(4) . ?
C84 C85 1.384(4) . ?
C84 C88 1.497(4) . ?
C85 C86 1.386(4) . ?
C86 C87 1.395(4) . ?
C86 C89 1.498(4) . ?
C88 F20 1.322(4) . ?
C88 F19 1.327(3) . ?
C88 F21 1.333(3) . ?
C89 F23 1.273(4) . ?
C89 F24 1.300(5) . ?
C89 F22 1.309(4) . ?
C90 C91 1.438(8) . ?
C91 C92 1.374(7) . ?
C92 C94 1.351(10) . ?
C93 C94 1.296(11) . ?
